data_4073639
loop_
_publ_author_name
'Luke\<sov\'a, Lenka'
'Ward, Benjamin D.'
'Bellemin-Laponnaz, St\'ephane'
'Wadepohl, Hubert'
'Gade, Lutz H.'

_publ_section_title
;
 C3-Symmetric Chiral Organolanthanide Complexes:&#x00A0; Synthesis,
 Characterization, and Stereospecific Polymerization of \a-Olefins&#x2016;
;
_journal_issue 18
_journal_name_full Organometallics
_journal_page_first 4652
_journal_paper_doi 10.1021/om700504f
_journal_volume 26
_journal_year 2007
_chemical_absolute_configuration ad
_chemical_formula_moiety 'C32 H66 Lu1 N3 O3 Si3'
_chemical_formula_sum 'C32 H66 Lu N3 O3 Si3'
_chemical_formula_weight 800.12
_space_group_IT_number 4
_symmetry_cell_setting monoclinic
_symmetry_space_group_name_Hall 'P 2yb'
_symmetry_space_group_name_H-M 'P 1 21 1'
_atom_sites_solution_hydrogens geom
_atom_sites_solution_primary direct
_audit_creation_date 05-07-08
_audit_creation_method CRYSTALS_ver_12.50
_cell_angle_alpha 90
_cell_angle_beta 102.054(2)
_cell_angle_gamma 90
_cell_formula_units_Z 2
_cell_length_a 10.2048(10)
_cell_length_b 19.1148(19)
_cell_length_c 10.3849(10)
_cell_measurement_reflns_used 0
_cell_measurement_temperature 173
_cell_measurement_theta_max 0
_cell_measurement_theta_min 0
_cell_volume 1981.0(3)
_computing_cell_refinement 'DENZO/SCALEPACK (Otwinowski & Minor, 1997)'
_computing_data_collection 'COLLECT (Nonius BV, 1997)'
_computing_data_reduction 'DENZO/SCALEPACK (Otwinowski & Minor, 1997)'
_computing_molecular_graphics 'CAMERON (Watkin et al., 1996)'
_computing_publication_material 'CRYSTALS (Betteridge et al., 2003)'
_computing_structure_refinement 'CRYSTALS (Betteridge et al., 2003)'
_computing_structure_solution 'SHELXS 86 (Sheldrick, 1986)'
_diffrn_ambient_temperature 173
_diffrn_measured_fraction_theta_full 0.996
_diffrn_measured_fraction_theta_max 0.976
_diffrn_measurement_device_type 'Nonius Kappa CCD'
_diffrn_measurement_method \w
_diffrn_radiation_monochromator graphite
_diffrn_radiation_type 'Mo K\a'
_diffrn_radiation_wavelength 0.71073
_diffrn_reflns_av_R_equivalents 0.0462
_diffrn_reflns_limit_h_max 14
_diffrn_reflns_limit_h_min -15
_diffrn_reflns_limit_k_max 28
_diffrn_reflns_limit_k_min -28
_diffrn_reflns_limit_l_max 15
_diffrn_reflns_limit_l_min 0
_diffrn_reflns_number 13330
_diffrn_reflns_theta_full 30.794
_diffrn_reflns_theta_max 32.077
_diffrn_reflns_theta_min 2.005
_diffrn_standards_number 0
_exptl_absorpt_coefficient_mu 2.614
_exptl_absorpt_correction_T_max 0.59
_exptl_absorpt_correction_T_min 0.52
_exptl_absorpt_correction_type multi-scan
_exptl_absorpt_process_details 'SADABS (Siemens, 1996)'
_exptl_crystal_colour colourless
_exptl_crystal_density_diffrn 1.341
_exptl_crystal_description prism
_exptl_crystal_F_000 832
_exptl_crystal_size_max 0.25
_exptl_crystal_size_mid 0.20
_exptl_crystal_size_min 0.20
_refine_diff_density_max 3.81
_refine_diff_density_min -2.76
_refine_ls_abs_structure_details 'Flack, 1159 Friedel-pairs'
_refine_ls_abs_structure_Flack 0.001(5)
_refine_ls_extinction_method None
_refine_ls_goodness_of_fit_ref 1.0563
_refine_ls_hydrogen_treatment constr
_refine_ls_matrix_type full
_refine_ls_number_parameters 380
_refine_ls_number_reflns 12143
_refine_ls_number_restraints 1
_refine_ls_R_factor_all 0.0341
_refine_ls_R_factor_gt 0.0300
_refine_ls_shift/su_max 0.007112
_refine_ls_structure_factor_coef F
_refine_ls_weighting_details
;
 Method, part 1, Chebychev polynomial, (Watkin, 1994, Prince, 1982) 
 [weight] = 1.0/[A~0~*T~0~(x)+A~1~*T~1~(x) ... +A~n-1~]*T~n-1~(x)] 
 where A~i~ are the Chebychev coefficients listed below and x= Fcalc/Fmax 
 Method = Robust Weighting (Prince, 1982) 
 W = [weight] * [1-(deltaF/6*sigmaF)^2^]^2^ 
 A~i~ are: 
 1.59 -0.270 1.19 
;
_refine_ls_weighting_scheme calc
_refine_ls_wR_factor_all 0.0352
_refine_ls_wR_factor_gt 0.0341
_refine_ls_wR_factor_ref 0.0341
_reflns_limit_h_max 14
_reflns_limit_h_min -15
_reflns_limit_k_max 28
_reflns_limit_k_min -28
_reflns_limit_l_max 15
_reflns_limit_l_min 0
_reflns_number_gt 12143
_reflns_number_total 13302
_reflns_threshold_expression I>3.00u(I)
_cod_data_source_file om700504f-file001.cif
_cod_data_source_block complex_2b
_cod_depositor_comments
;
The following automatic conversions were performed:

'_symmetry_cell_setting' value 'Monoclinic' changed to 'monoclinic'
according to /home/saulius/struct/CIF-dictionaries/cif_core.dic
dictionary named 'cif_core.dic' version 2.4.1 from 2010-06-29.

Automatic conversion script
Id: cif_fix_values 1715 2011-07-08 13:25:40Z adriana 
;
_cod_original_sg_symbol_H-M 'P 1 21 1 '
_cod_original_formula_sum 'C32 H66 Lu1 N3 O3 Si3'
_cod_database_code 4073639

loop_
_symmetry_equiv_pos_as_xyz
x,y,z
-x,y+1/2,-z

loop_
_atom_site_label
_atom_site_type_symbol
_atom_site_fract_x
_atom_site_fract_y
_atom_site_fract_z
_atom_site_U_iso_or_equiv
_atom_site_occupancy
_atom_site_adp_type
_atom_site_refinement_flags_posn
Lu1 Lu 0.614018(8) 0.13247(2) 0.242513(9) 0.0104 1.0000 Uani .
Si1 Si 0.75528(9) 0.29883(5) 0.12024(9) 0.0151 1.0000 Uani .
Si2 Si 0.33079(8) 0.23918(5) 0.34902(9) 0.0139 1.0000 Uani .
Si3 Si 0.37967(8) 0.11267(5) -0.09527(8) 0.0146 1.0000 Uani .
N1 N 0.8136(2) 0.12567(19) 0.4314(2) 0.0129 1.0000 Uani .
N2 N 0.5708(3) 0.03595(13) 0.3953(3) 0.0129 1.0000 Uani .
N3 N 0.7480(2) 0.02638(13) 0.2029(2) 0.0120 1.0000 Uani .
O1 O 0.9913(2) 0.06835(11) 0.5500(2) 0.0154 1.0000 Uani .
O2 O 0.6416(2) -0.03829(12) 0.5649(2) 0.0150 1.0000 Uani .
O3 O 0.8328(3) -0.08041(15) 0.2595(3) 0.0170 1.0000 Uani .
C1 C 0.8890(3) -0.06119(15) 0.5236(3) 0.0151 1.0000 Uani .
C2 C 0.8074(3) -0.00435(14) 0.4393(3) 0.0107 1.0000 Uani .
C3 C 0.8692(3) 0.06777(16) 0.4719(3) 0.0100 1.0000 Uani .
C4 C 1.0329(3) 0.1414(2) 0.5566(3) 0.0190 1.0000 Uani .
C5 C 0.9060(3) 0.18213(16) 0.4933(3) 0.0120 1.0000 Uani .
C6 C 0.8446(3) 0.22529(15) 0.5903(3) 0.0147 1.0000 Uani .
C7 C 0.9396(3) 0.28534(15) 0.6453(3) 0.0174 1.0000 Uani .
C8 C 0.8105(5) 0.1810(2) 0.7001(4) 0.0297 1.0000 Uani .
C9 C 0.6650(3) -0.00057(14) 0.4634(3) 0.0114 1.0000 Uani .
C10 C 0.5056(3) -0.01993(18) 0.5761(3) 0.0183 1.0000 Uani .
C11 C 0.4487(3) 0.02090(15) 0.4485(3) 0.0128 1.0000 Uani .
C12 C 0.3450(3) -0.02025(16) 0.3486(3) 0.0165 1.0000 Uani .
C13 C 0.2188(3) -0.03142(18) 0.4043(3) 0.0198 1.0000 Uani .
C14 C 0.3979(4) -0.0892(2) 0.3075(4) 0.0258 1.0000 Uani .
C15 C 0.7948(3) -0.01719(15) 0.2930(3) 0.0122 1.0000 Uani .
C16 C 0.7964(4) -0.08345(17) 0.1160(3) 0.0200 1.0000 Uani .
C17 C 0.7571(3) -0.00715(17) 0.0756(3) 0.0143 1.0000 Uani .
C18 C 0.8569(3) 0.03166(16) 0.0084(3) 0.0154 1.0000 Uani .
C19 C 0.8569(4) -0.00065(17) -0.1258(3) 0.0205 1.0000 Uani .
C20 C 0.9975(4) 0.0339(2) 0.0938(4) 0.0254 1.0000 Uani .
C21 C 0.7522(3) 0.20356(15) 0.1362(3) 0.0154 1.0000 Uani .
C22 C 0.8725(4) 0.3313(2) 0.0137(4) 0.0282 1.0000 Uani .
C23 C 0.8129(6) 0.3436(2) 0.2839(4) 0.0262 1.0000 Uani .
C24 C 0.5853(4) 0.3339(2) 0.0446(4) 0.0271 1.0000 Uani .
C25 C 0.5055(3) 0.21014(16) 0.3651(3) 0.0157 1.0000 Uani .
C26 C 0.2931(3) 0.26294(18) 0.5144(3) 0.0205 1.0000 Uani .
C27 C 0.2044(3) 0.17129(18) 0.2756(4) 0.0231 1.0000 Uani .
C28 C 0.2886(4) 0.31726(18) 0.2375(3) 0.0220 1.0000 Uani .
C29 C 0.4414(3) 0.08442(16) 0.0754(3) 0.0149 1.0000 Uani .
C30 C 0.2777(4) 0.04317(19) -0.1991(4) 0.0245 1.0000 Uani .
C31 C 0.5185(3) 0.1349(4) -0.1825(3) 0.0228 1.0000 Uani .
C32 C 0.2747(4) 0.19410(19) -0.1011(4) 0.0243 1.0000 Uani .
H11 H 0.8462 -0.1078 0.5001 0.0197 1.0000 Uiso R
H12 H 0.9823 -0.0617 0.5075 0.0197 1.0000 Uiso R
H13 H 0.8920 -0.0512 0.6187 0.0197 1.0000 Uiso R
H41 H 1.0648 0.1561 0.6503 0.0216 1.0000 Uiso R
H42 H 1.1058 0.1490 0.5070 0.0216 1.0000 Uiso R
H51 H 0.9264 0.2135 0.4230 0.0139 1.0000 Uiso R
H61 H 0.7591 0.2462 0.5405 0.0188 1.0000 Uiso R
H71 H 0.8992 0.3133 0.7085 0.0215 1.0000 Uiso R
H72 H 1.0277 0.2659 0.6919 0.0215 1.0000 Uiso R
H73 H 0.9534 0.3161 0.5714 0.0215 1.0000 Uiso R
H81 H 0.7707 0.2111 0.7607 0.0389 1.0000 Uiso R
H82 H 0.8942 0.1585 0.7503 0.0389 1.0000 Uiso R
H83 H 0.7448 0.1439 0.6616 0.0389 1.0000 Uiso R
H101 H 0.5070 0.0099 0.6556 0.0238 1.0000 Uiso R
H102 H 0.4513 -0.0630 0.5817 0.0238 1.0000 Uiso R
H111 H 0.4086 0.0659 0.4707 0.0170 1.0000 Uiso R
H121 H 0.3188 0.0095 0.2681 0.0210 1.0000 Uiso R
H131 H 0.1506 -0.0581 0.3396 0.0258 1.0000 Uiso R
H132 H 0.2431 -0.0585 0.4883 0.0258 1.0000 Uiso R
H133 H 0.1808 0.0150 0.4221 0.0258 1.0000 Uiso R
H141 H 0.3258 -0.1133 0.2426 0.0320 1.0000 Uiso R
H142 H 0.4267 -0.1198 0.3865 0.0320 1.0000 Uiso R
H143 H 0.4763 -0.0799 0.2660 0.0320 1.0000 Uiso R
H161 H 0.8745 -0.0987 0.0785 0.0254 1.0000 Uiso R
H162 H 0.7196 -0.1161 0.0858 0.0254 1.0000 Uiso R
H171 H 0.6665 -0.0069 0.0159 0.0174 1.0000 Uiso R
H181 H 0.8250 0.0810 -0.0066 0.0200 1.0000 Uiso R
H191 H 0.9217 0.0250 -0.1688 0.0252 1.0000 Uiso R
H192 H 0.8841 -0.0509 -0.1140 0.0252 1.0000 Uiso R
H193 H 0.7650 0.0026 -0.1825 0.0252 1.0000 Uiso R
H201 H 1.0579 0.0598 0.0460 0.0318 1.0000 Uiso R
H202 H 1.0312 -0.0150 0.1121 0.0318 1.0000 Uiso R
H203 H 0.9960 0.0581 0.1788 0.0318 1.0000 Uiso R
H211 H 0.8458 0.1910 0.1810 0.0199 1.0000 Uiso R
H212 H 0.7342 0.1861 0.0434 0.0199 1.0000 Uiso R
H221 H 0.8691 0.3836 0.0093 0.0352 1.0000 Uiso R
H222 H 0.9661 0.3160 0.0527 0.0352 1.0000 Uiso R
H223 H 0.8444 0.3116 -0.0770 0.0352 1.0000 Uiso R
H231 H 0.8126 0.3954 0.2702 0.0316 1.0000 Uiso R
H232 H 0.9057 0.3278 0.3248 0.0316 1.0000 Uiso R
H233 H 0.7509 0.3316 0.3435 0.0316 1.0000 Uiso R
H241 H 0.5897 0.3860 0.0372 0.0331 1.0000 Uiso R
H242 H 0.5547 0.3132 -0.0451 0.0331 1.0000 Uiso R
H243 H 0.5206 0.3212 0.1010 0.0331 1.0000 Uiso R
H251 H 0.5552 0.2550 0.3624 0.0207 1.0000 Uiso R
H252 H 0.5281 0.1903 0.4561 0.0207 1.0000 Uiso R
H261 H 0.1976 0.2783 0.5023 0.0266 1.0000 Uiso R
H262 H 0.3534 0.3018 0.5547 0.0266 1.0000 Uiso R
H263 H 0.3083 0.2212 0.5736 0.0266 1.0000 Uiso R
H271 H 0.1121 0.1905 0.2696 0.0289 1.0000 Uiso R
H272 H 0.2165 0.1288 0.3329 0.0289 1.0000 Uiso R
H273 H 0.2169 0.1585 0.1856 0.0289 1.0000 Uiso R
H281 H 0.1928 0.3308 0.2317 0.0271 1.0000 Uiso R
H282 H 0.3480 0.3573 0.2740 0.0271 1.0000 Uiso R
H283 H 0.3028 0.3053 0.1477 0.0271 1.0000 Uiso R
H291 H 0.4696 0.0348 0.0673 0.0185 1.0000 Uiso R
H292 H 0.3600 0.0855 0.1149 0.0185 1.0000 Uiso R
H301 H 0.2466 0.0609 -0.2910 0.0281 1.0000 Uiso R
H302 H 0.3335 0.0002 -0.2004 0.0281 1.0000 Uiso R
H303 H 0.1983 0.0315 -0.1607 0.0281 1.0000 Uiso R
H311 H 0.4791 0.1499 -0.2747 0.0282 1.0000 Uiso R
H312 H 0.5733 0.1739 -0.1346 0.0282 1.0000 Uiso R
H313 H 0.5768 0.0930 -0.1845 0.0282 1.0000 Uiso R
H321 H 0.2424 0.2087 -0.1948 0.0295 1.0000 Uiso R
H322 H 0.3301 0.2324 -0.0515 0.0295 1.0000 Uiso R
H323 H 0.1960 0.1845 -0.0602 0.0295 1.0000 Uiso R

loop_
_atom_site_aniso_label
_atom_site_aniso_U_11
_atom_site_aniso_U_22
_atom_site_aniso_U_33
_atom_site_aniso_U_23
_atom_site_aniso_U_13
_atom_site_aniso_U_12
Lu1 0.00854(4) 0.01095(4) 0.01134(4) 0.00082(6) 0.00111(2) 0.00066(6)
Si1 0.0172(4) 0.0149(4) 0.0129(4) 0.0007(3) 0.0023(3) -0.0030(3)
Si2 0.0110(3) 0.0141(4) 0.0167(4) -0.0023(3) 0.0028(3) 0.0013(3)
Si3 0.0121(3) 0.0187(3) 0.0124(3) -0.0006(2) 0.0008(3) 0.0000(2)
N1 0.0108(8) 0.0132(14) 0.0138(8) -0.0011(10) 0.0002(6) -0.0017(10)
N2 0.0090(10) 0.0140(10) 0.0165(11) 0.0004(8) 0.0043(8) -0.0001(8)
N3 0.0108(10) 0.0151(10) 0.0097(9) -0.0027(8) 0.0015(7) 0.0007(8)
O1 0.0103(9) 0.0146(9) 0.0189(10) -0.0002(7) -0.0023(7) 0.0003(7)
O2 0.0123(9) 0.0218(10) 0.0114(9) 0.0058(7) 0.0034(7) -0.0006(7)
O3 0.0216(12) 0.0145(10) 0.0167(12) -0.0022(9) 0.0080(10) 0.0019(9)
C1 0.0147(12) 0.0130(11) 0.0170(12) 0.0029(9) 0.0022(9) 0.0039(9)
C2 0.0092(10) 0.0122(10) 0.0098(10) -0.0002(8) 0.0004(8) 0.0001(8)
C3 0.0083(12) 0.0127(12) 0.0085(11) -0.0020(9) 0.0006(9) -0.0014(9)
C4 0.0106(10) 0.017(2) 0.0278(13) -0.0012(11) -0.0004(9) -0.0006(10)
C5 0.0099(13) 0.0116(12) 0.0139(13) 0.0008(10) 0.0013(10) 0.0010(10)
C6 0.0126(12) 0.0154(11) 0.0166(12) -0.0044(9) 0.0043(9) -0.0023(9)
C7 0.0177(13) 0.0137(12) 0.0210(13) -0.0047(10) 0.0047(10) -0.0027(9)
C8 0.042(2) 0.0289(17) 0.0253(17) -0.0076(13) 0.0230(16) -0.0173(15)
C9 0.0115(11) 0.0118(10) 0.0111(11) -0.0022(8) 0.0029(8) -0.0017(8)
C10 0.0124(12) 0.0292(15) 0.0140(12) 0.0034(11) 0.0043(10) 0.0007(10)
C11 0.0094(11) 0.0162(11) 0.0140(11) 0.0018(9) 0.0054(9) -0.0015(8)
C12 0.0092(11) 0.0190(14) 0.0217(14) -0.0005(10) 0.0043(10) -0.0020(9)
C13 0.0125(12) 0.0257(14) 0.0223(14) 0.0034(11) 0.0065(10) -0.0026(10)
C14 0.0225(16) 0.0259(16) 0.0296(17) -0.0124(13) 0.0070(13) -0.0043(12)
C15 0.0087(11) 0.0142(11) 0.0140(11) -0.0021(9) 0.0033(8) -0.0009(8)
C16 0.0274(16) 0.0175(13) 0.0163(13) -0.0042(10) 0.0071(11) -0.0009(11)
C17 0.0166(13) 0.0173(13) 0.0091(11) -0.0025(10) 0.0028(9) 0.0029(10)
C18 0.0192(13) 0.0154(11) 0.0116(11) -0.0024(9) 0.0034(9) 0.0012(9)
C19 0.0255(15) 0.0220(14) 0.0151(13) -0.0034(10) 0.0068(11) 0.0016(11)
C20 0.0189(15) 0.0358(18) 0.0219(15) -0.0094(13) 0.0053(12) -0.0090(13)
C21 0.0139(12) 0.0159(12) 0.0168(12) 0.0002(10) 0.0039(10) -0.0023(9)
C22 0.0269(17) 0.0327(18) 0.0272(17) 0.0079(14) 0.0111(14) -0.0072(14)
C23 0.048(3) 0.0176(16) 0.0124(15) -0.0016(12) 0.0041(15) -0.0044(16)
C24 0.0249(16) 0.0234(15) 0.0316(18) 0.0054(13) 0.0028(13) 0.0025(12)
C25 0.0125(13) 0.0157(12) 0.0192(13) -0.0020(10) 0.0038(10) 0.0007(10)
C26 0.0160(13) 0.0255(15) 0.0223(14) -0.0024(11) 0.0093(11) 0.0003(11)
C27 0.0099(12) 0.0245(15) 0.0355(18) -0.0059(13) 0.0059(12) -0.0003(10)
C28 0.0238(15) 0.0209(14) 0.0209(15) -0.0003(11) 0.0039(12) 0.0032(11)
C29 0.0147(12) 0.0171(12) 0.0126(11) 0.0003(9) 0.0021(9) -0.0022(9)
C30 0.0224(15) 0.0245(15) 0.0234(15) -0.0053(12) -0.0025(12) -0.0012(12)
C31 0.0195(11) 0.0332(14) 0.0164(10) 0.000(2) 0.0056(8) -0.001(2)
C32 0.0273(17) 0.0253(15) 0.0189(14) 0.0001(12) 0.0020(12) 0.0070(12)

loop_
_atom_type_symbol
_atom_type_scat_dispersion_real
_atom_type_scat_dispersion_imag
_atom_type_scat_Cromer_Mann_a1
_atom_type_scat_Cromer_Mann_b1
_atom_type_scat_Cromer_Mann_a2
_atom_type_scat_Cromer_Mann_b2
_atom_type_scat_Cromer_Mann_a3
_atom_type_scat_Cromer_Mann_b3
_atom_type_scat_Cromer_Mann_a4
_atom_type_scat_Cromer_Mann_b4
_atom_type_scat_Cromer_Mann_c
_atom_type_scat_source
C 0.0033 0.0016 2.3100 20.8439 1.0200 10.2075 1.5886 0.5687 0.8650 51.6512 0.2156 'International Tables Vol C 4.2.6.8 and 6.1.1.4'
H 0.0000 0.0000 0.4930 10.5109 0.3229 26.1257 0.1402 3.1424 0.0408 57.7998 0.0030 'International Tables Vol C 4.2.6.8 and 6.1.1.4'
Lu -0.4720 5.8584 28.9476 1.9018 15.2208 9.9852 15.1000 0.2610 3.7160 84.3298 7.9763 'International Tables Vol C 4.2.6.8 and 6.1.1.4'
N 0.0061 0.0033 12.2126 0.0057 3.1322 9.8933 2.0125 28.9975 1.1663 0.5826 -11.5290 'International Tables Vol C 4.2.6.8 and 6.1.1.4'
O 0.0106 0.0060 3.0485 13.2771 2.2868 5.7011 1.5463 0.3239 0.8670 32.9089 0.2508 'International Tables Vol C 4.2.6.8 and 6.1.1.4'
Si 0.0817 0.0704 6.2915 2.4386 3.0353 32.3337 1.9891 0.6785 1.5410 81.6937 1.1407 'International Tables Vol C 4.2.6.8 and 6.1.1.4'

loop_
_geom_angle_atom_site_label_1
_geom_angle_atom_site_label_2
_geom_angle_atom_site_label_3
_geom_angle
_geom_angle_publ_flag
N1 Lu1 N2 72.11(9) yes
N1 Lu1 N3 73.03(9) yes
N2 Lu1 N3 71.84(8) yes
N1 Lu1 C21 85.98(10) yes
N2 Lu1 C21 154.35(10) yes
N3 Lu1 C21 89.40(9) yes
N1 Lu1 C25 90.39(10) yes
N2 Lu1 C25 87.58(10) yes
N3 Lu1 C25 156.59(10) yes
C21 Lu1 C25 106.18(11) yes
N1 Lu1 C29 154.37(11) yes
N2 Lu1 C29 88.64(9) yes
N3 Lu1 C29 85.14(9) yes
C21 Lu1 C29 107.50(10) yes
C25 Lu1 C29 105.93(11) yes
C21 Si1 C22 113.82(17) yes
C21 Si1 C23 112.25(18) yes
C22 Si1 C23 105.2(2) yes
C21 Si1 C24 111.27(16) yes
C22 Si1 C24 106.26(18) yes
C23 Si1 C24 107.6(2) yes
C25 Si2 C26 111.53(15) yes
C25 Si2 C27 113.51(15) yes
C26 Si2 C27 106.38(16) yes
C25 Si2 C28 112.80(15) yes
C26 Si2 C28 107.71(16) yes
C27 Si2 C28 104.40(17) yes
C29 Si3 C30 112.52(16) yes
C29 Si3 C31 112.99(14) yes
C30 Si3 C31 105.4(2) yes
C29 Si3 C32 110.63(15) yes
C30 Si3 C32 108.81(17) yes
C31 Si3 C32 106.2(2) yes
Lu1 N1 C3 122.3(2) yes
Lu1 N1 C5 129.5(2) yes
C3 N1 C5 106.8(3) yes
Lu1 N2 C9 122.44(19) yes
Lu1 N2 C11 129.84(19) yes
C9 N2 C11 106.3(2) yes
Lu1 N3 C15 122.66(19) yes
Lu1 N3 C17 128.73(18) yes
C15 N3 C17 106.8(2) yes
C3 O1 C4 105.2(2) yes
C9 O2 C10 105.2(2) yes
C15 O3 C16 106.0(3) yes
C2 C1 H11 109.596 no
C2 C1 H12 109.531 no
H11 C1 H12 109.476 no
C2 C1 H13 109.273 no
H11 C1 H13 109.476 no
H12 C1 H13 109.476 no
C1 C2 C3 111.4(2) yes
C1 C2 C9 111.3(2) yes
C3 C2 C9 106.5(2) yes
C1 C2 C15 112.4(2) yes
C3 C2 C15 108.3(2) yes
C9 C2 C15 106.7(2) yes
C2 C3 O1 115.6(3) yes
C2 C3 N1 125.2(3) yes
O1 C3 N1 119.2(3) yes
O1 C4 C5 104.8(2) yes
O1 C4 H41 110.422 no
C5 C4 H41 110.331 no
O1 C4 H42 110.885 no
C5 C4 H42 110.900 no
H41 C4 H42 109.467 no
C4 C5 N1 102.6(3) yes
C4 C5 C6 114.6(3) yes
N1 C5 C6 111.4(2) yes
C4 C5 H51 109.367 no
N1 C5 H51 109.218 no
C6 C5 H51 109.420 no
C5 C6 C7 109.5(2) yes
C5 C6 C8 112.4(3) yes
C7 C6 C8 111.4(3) yes
C5 C6 H61 107.848 no
C7 C6 H61 108.037 no
C8 C6 H61 107.451 no
C6 C7 H71 109.224 no
C6 C7 H72 109.661 no
H71 C7 H72 109.476 no
C6 C7 H73 109.515 no
H71 C7 H73 109.476 no
H72 C7 H73 109.476 no
C6 C8 H81 109.740 no
C6 C8 H82 109.065 no
H81 C8 H82 109.475 no
C6 C8 H83 109.595 no
H81 C8 H83 109.476 no
H82 C8 H83 109.476 no
C2 C9 O2 115.8(2) yes
C2 C9 N2 124.6(2) yes
O2 C9 N2 119.6(3) yes
O2 C10 C11 104.3(2) yes
O2 C10 H101 110.667 no
C11 C10 H101 111.015 no
O2 C10 H102 110.743 no
C11 C10 H102 110.601 no
H101 C10 H102 109.467 no
C10 C11 N2 102.8(2) yes
C10 C11 C12 113.8(2) yes
N2 C11 C12 111.1(2) yes
C10 C11 H111 109.558 no
N2 C11 H111 109.463 no
C12 C11 H111 109.838 no
C11 C12 C13 109.4(3) yes
C11 C12 C14 113.5(3) yes
C13 C12 C14 111.2(3) yes
C11 C12 H121 107.455 no
C13 C12 H121 107.191 no
C14 C12 H121 107.846 no
C12 C13 H131 109.845 no
C12 C13 H132 109.013 no
H131 C13 H132 109.476 no
C12 C13 H133 109.540 no
H131 C13 H133 109.476 no
H132 C13 H133 109.476 no
C12 C14 H141 109.483 no
C12 C14 H142 109.677 no
H141 C14 H142 109.476 no
C12 C14 H143 109.239 no
H141 C14 H143 109.476 no
H142 C14 H143 109.476 no
C2 C15 O3 116.0(3) yes
C2 C15 N3 124.9(3) yes
O3 C15 N3 119.1(3) yes
O3 C16 C17 103.6(2) yes
O3 C16 H161 110.775 no
C17 C16 H161 110.578 no
O3 C16 H162 111.104 no
C17 C16 H162 111.223 no
H161 C16 H162 109.467 no
C16 C17 N3 103.1(2) yes
C16 C17 C18 114.7(3) yes
N3 C17 C18 111.4(2) yes
C16 C17 H171 109.029 no
N3 C17 H171 109.172 no
C18 C17 H171 109.261 no
C17 C18 C19 110.2(3) yes
C17 C18 C20 112.4(3) yes
C19 C18 C20 111.4(3) yes
C17 C18 H181 107.457 no
C19 C18 H181 107.592 no
C20 C18 H181 107.540 no
C18 C19 H191 109.595 no
C18 C19 H192 109.290 no
H191 C19 H192 109.476 no
C18 C19 H193 109.515 no
H191 C19 H193 109.476 no
H192 C19 H193 109.476 no
C18 C20 H201 109.197 no
C18 C20 H202 109.250 no
H201 C20 H202 109.476 no
C18 C20 H203 109.952 no
H201 C20 H203 109.476 no
H202 C20 H203 109.476 no
Lu1 C21 Si1 129.13(15) yes
Lu1 C21 H211 104.326 no
Si1 C21 H211 104.332 no
Lu1 C21 H212 104.383 no
Si1 C21 H212 104.386 no
H211 C21 H212 109.467 no
Si1 C22 H221 109.470 no
Si1 C22 H222 109.423 no
H221 C22 H222 109.476 no
Si1 C22 H223 109.508 no
H221 C22 H223 109.476 no
H222 C22 H223 109.476 no
Si1 C23 H231 109.253 no
Si1 C23 H232 109.603 no
H231 C23 H232 109.476 no
Si1 C23 H233 109.543 no
H231 C23 H233 109.476 no
H232 C23 H233 109.476 no
Si1 C24 H241 109.612 no
Si1 C24 H242 109.305 no
H241 C24 H242 109.476 no
Si1 C24 H243 109.483 no
H241 C24 H243 109.476 no
H242 C24 H243 109.476 no
Lu1 C25 Si2 133.72(17) yes
Lu1 C25 H251 103.042 no
Si2 C25 H251 103.070 no
Lu1 C25 H252 103.178 no
Si2 C25 H252 103.163 no
H251 C25 H252 109.467 no
Si2 C26 H261 109.514 no
Si2 C26 H262 109.538 no
H261 C26 H262 109.476 no
Si2 C26 H263 109.348 no
H261 C26 H263 109.476 no
H262 C26 H263 109.476 no
Si2 C27 H271 109.286 no
Si2 C27 H272 109.344 no
H271 C27 H272 109.476 no
Si2 C27 H273 109.769 no
H271 C27 H273 109.476 no
H272 C27 H273 109.476 no
Si2 C28 H281 109.670 no
Si2 C28 H282 109.265 no
H281 C28 H282 109.476 no
Si2 C28 H283 109.465 no
H281 C28 H283 109.476 no
H282 C28 H283 109.476 no
Lu1 C29 Si3 129.98(15) yes
Lu1 C29 H291 104.203 no
Si3 C29 H291 104.127 no
Lu1 C29 H292 104.135 no
Si3 C29 H292 104.053 no
H291 C29 H292 109.467 no
Si3 C30 H301 109.559 no
Si3 C30 H302 109.809 no
H301 C30 H302 109.476 no
Si3 C30 H303 109.031 no
H301 C30 H303 109.476 no
H302 C30 H303 109.476 no
Si3 C31 H311 109.426 no
Si3 C31 H312 109.122 no
H311 C31 H312 109.476 no
Si3 C31 H313 109.852 no
H311 C31 H313 109.476 no
H312 C31 H313 109.476 no
Si3 C32 H321 109.300 no
Si3 C32 H322 109.423 no
H321 C32 H322 109.476 no
Si3 C32 H323 109.677 no
H321 C32 H323 109.476 no
H322 C32 H323 109.476 no

loop_
_geom_bond_atom_site_label_1
_geom_bond_atom_site_label_2
_geom_bond_distance
_geom_bond_publ_flag
Lu1 N1 2.519(2) yes
Lu1 N2 2.532(3) yes
Lu1 N3 2.527(2) yes
Lu1 C21 2.388(3) yes
Lu1 C25 2.375(3) yes
Lu1 C29 2.384(3) yes
Si1 C21 1.829(3) yes
Si1 C22 1.896(4) yes
Si1 C23 1.884(4) yes
Si1 C24 1.873(4) yes
Si2 C25 1.841(3) yes
Si2 C26 1.892(3) yes
Si2 C27 1.876(3) yes
Si2 C28 1.883(4) yes
Si3 C29 1.834(3) yes
Si3 C30 1.882(3) yes
Si3 C31 1.883(3) yes
Si3 C32 1.883(4) yes
N1 C3 1.275(5) yes
N1 C5 1.488(4) yes
N2 C9 1.276(4) yes
N2 C11 1.492(4) yes
N3 C15 1.269(4) yes
N3 C17 1.489(4) yes
O1 C3 1.337(4) yes
O1 C4 1.456(4) yes
O2 C9 1.339(3) yes
O2 C10 1.459(4) yes
O3 C15 1.337(4) yes
O3 C16 1.460(4) yes
C1 C2 1.529(4) yes
C1 H11 1.000 no
C1 H12 1.000 no
C1 H13 1.000 no
C2 C3 1.525(4) yes
C2 C9 1.527(4) yes
C2 C15 1.517(4) yes
C4 C5 1.536(5) yes
C4 H41 1.000 no
C4 H42 1.000 no
C5 C6 1.534(4) yes
C5 H51 1.000 no
C6 C7 1.534(4) yes
C6 C8 1.517(5) yes
C6 H61 1.000 no
C7 H71 1.000 no
C7 H72 1.000 no
C7 H73 1.000 no
C8 H81 1.000 no
C8 H82 1.000 no
C8 H83 1.000 no
C10 C11 1.544(4) yes
C10 H101 1.000 no
C10 H102 1.000 no
C11 C12 1.535(4) yes
C11 H111 1.000 no
C12 C13 1.533(4) yes
C12 C14 1.519(5) yes
C12 H121 1.000 no
C13 H131 1.000 no
C13 H132 1.000 no
C13 H133 1.000 no
C14 H141 1.000 no
C14 H142 1.000 no
C14 H143 1.000 no
C16 C17 1.547(5) yes
C16 H161 1.000 no
C16 H162 1.000 no
C17 C18 1.540(5) yes
C17 H171 1.000 no
C18 C19 1.524(4) yes
C18 C20 1.521(5) yes
C18 H181 1.000 no
C19 H191 1.000 no
C19 H192 1.000 no
C19 H193 1.000 no
C20 H201 1.000 no
C20 H202 1.000 no
C20 H203 1.000 no
C21 H211 1.000 no
C21 H212 1.000 no
C22 H221 1.000 no
C22 H222 1.000 no
C22 H223 1.000 no
C23 H231 1.000 no
C23 H232 1.000 no
C23 H233 1.000 no
C24 H241 1.000 no
C24 H242 1.000 no
C24 H243 1.000 no
C25 H251 1.000 no
C25 H252 1.000 no
C26 H261 1.000 no
C26 H262 1.000 no
C26 H263 1.000 no
C27 H271 1.000 no
C27 H272 1.000 no
C27 H273 1.000 no
C28 H281 1.000 no
C28 H282 1.000 no
C28 H283 1.000 no
C29 H291 1.000 no
C29 H292 1.000 no
C30 H301 1.000 no
C30 H302 1.000 no
C30 H303 1.000 no
C31 H311 1.000 no
C31 H312 1.000 no
C31 H313 1.000 no
C32 H321 1.000 no
C32 H322 1.000 no
C32 H323 1.000 no
